data_4023360
loop_
_publ_author_name
'Ch. Venkat Reddy'
'Jesudoss V. Kingston'
'John G. Verkade'

_publ_section_title
;
 (t-Bu)~2~PN=P(i-BuNCH~2~CH~2~)~3~N: New Efficient Ligand for
 Palladium-Catalyzed C-N Couplings of Aryl and Heteroaryl Bromides and
 Chlorides and for Vinyl Bromides at Room Temperature
;
_journal_name_full 'Journal of Organic Chemistry'
_journal_page_first 3047
_journal_page_last 3062
_journal_paper_doi 10.1021/jo702367k
_journal_volume 73
_journal_year 2008
_chemical_formula_sum 'C30 H64 Cl N5 P2 Pd'
_chemical_formula_weight 698.65
_chemical_name_systematic
; 
 ? 
;
_space_group_IT_number 14
_symmetry_cell_setting monoclinic
_symmetry_space_group_name_Hall '-P 2ybc'
_symmetry_space_group_name_H-M 'P 1 21/c 1'
_atom_sites_solution_hydrogens geom
_atom_sites_solution_primary direct
_atom_sites_solution_secondary difmap
_audit_creation_method SHELXL-97
_cell_angle_alpha 90.00
_cell_angle_beta 96.611(3)
_cell_angle_gamma 90.00
_cell_formula_units_Z 8
_cell_length_a 21.476(4)
_cell_length_b 17.488(3)
_cell_length_c 18.801(3)
_cell_measurement_reflns_used 967
_cell_measurement_temperature 173(2)
_cell_measurement_theta_max 27.02
_cell_measurement_theta_min 3.47
_cell_volume 7014(2)
_computing_cell_refinement 'Bruker SMART'
_computing_data_collection 'Bruker SMART'
_computing_data_reduction 'Bruker SAINT'
_computing_molecular_graphics 'Bruker SHELXTL'
_computing_publication_material 'Bruker SHELXTL'
_computing_structure_refinement 'SHELXL-97 (Sheldrick, 1997)'
_computing_structure_solution 'SHELXS-97 (Sheldrick, 1990)'
_diffrn_ambient_temperature 173(2)
_diffrn_measured_fraction_theta_full 0.996
_diffrn_measured_fraction_theta_max 0.916
_diffrn_measurement_device_type 'CCD area detector'
_diffrn_measurement_method 'phi and omega scans'
_diffrn_radiation_monochromator graphite
_diffrn_radiation_source 'fine-focus sealed tube'
_diffrn_radiation_type MoK\a
_diffrn_radiation_wavelength 0.71073
_diffrn_reflns_av_R_equivalents 0.0507
_diffrn_reflns_av_sigmaI/netI 0.0546
_diffrn_reflns_limit_h_max 27
_diffrn_reflns_limit_h_min -27
_diffrn_reflns_limit_k_max 23
_diffrn_reflns_limit_k_min -22
_diffrn_reflns_limit_l_max 23
_diffrn_reflns_limit_l_min -24
_diffrn_reflns_number 55700
_diffrn_reflns_theta_full 25.00
_diffrn_reflns_theta_max 28.27
_diffrn_reflns_theta_min 1.51
_exptl_absorpt_coefficient_mu 0.723
_exptl_absorpt_correction_T_max 0.89
_exptl_absorpt_correction_T_min 0.76
_exptl_absorpt_correction_type multi-scan
_exptl_crystal_colour yellow
_exptl_crystal_density_diffrn 1.323
_exptl_crystal_density_meas ?
_exptl_crystal_density_method 'not measured'
_exptl_crystal_description prism
_exptl_crystal_F_000 2976
_exptl_crystal_size_max 0.38
_exptl_crystal_size_mid 0.29
_exptl_crystal_size_min 0.24
_refine_diff_density_max 1.091
_refine_diff_density_min -0.734
_refine_diff_density_rms 0.093
_refine_ls_extinction_method none
_refine_ls_goodness_of_fit_ref 1.043
_refine_ls_hydrogen_treatment mixed
_refine_ls_matrix_type full
_refine_ls_number_parameters 753
_refine_ls_number_reflns 15935
_refine_ls_number_restraints 0
_refine_ls_restrained_S_all 1.043
_refine_ls_R_factor_all 0.0754
_refine_ls_R_factor_gt 0.0473
_refine_ls_shift/su_max 0.004
_refine_ls_shift/su_mean 0.000
_refine_ls_structure_factor_coef Fsqd
_refine_ls_weighting_details 'calc w=1/[\s^2^(Fo^2^)+(0.0447P)^2^+3.8893P] where P=(Fo^2^+2Fc^2^)/3'
_refine_ls_weighting_scheme calc
_refine_ls_wR_factor_gt 0.0933
_refine_ls_wR_factor_ref 0.1049
_reflns_number_gt 11803
_reflns_number_total 15935
_reflns_threshold_expression >2sigma(I)
_cod_data_source_file jo702367k-File006.cif
_cod_data_source_block ver122
_cod_depositor_comments
;
The following automatic conversions were performed:
'_symmetry_cell_setting' value 'Monoclinic' changed to 'monoclinic'
according to '/home/saulius/struct/CIF-dictionaries/cif_core.dic'
dictionary named 'cif_core.dic' version 2.4.1 from 2010-06-29.

Automatic conversion script
Id: cif_fix_enum 1527 2010-12-29 10:47:43Z saulius 

The following automatic conversions were performed:

'_exptl_crystal_density_meas' value 'none' was changed to '?' - the
value is perceived as not measured.

Automatic conversion script
Id: cif_fix_values 3008 2015-01-20 13:52:24Z robertas 
;
_cod_original_sg_symbol_H-M 'P 21/c'
_cod_database_code 4023360

loop_
_symmetry_equiv_pos_as_xyz
'x, y, z'
'-x, y+1/2, -z+1/2'
'-x, -y, -z'
'x, -y-1/2, z-1/2'

loop_
_atom_site_label
_atom_site_type_symbol
_atom_site_fract_x
_atom_site_fract_y
_atom_site_fract_z
_atom_site_U_iso_or_equiv
_atom_site_adp_type
_atom_site_occupancy
_atom_site_symmetry_multiplicity
_atom_site_calc_flag
_atom_site_refinement_flags
_atom_site_disorder_assembly
_atom_site_disorder_group
Pd1 Pd 1.040179(11) 0.818608(14) 0.246191(12) 0.02432(7) Uani 1 1 d . . .
Pd2 Pd 0.470122(11) 0.302646(14) 0.243015(12) 0.02414(7) Uani 1 1 d . . .
C1 C 0.95102(14) 0.69821(19) 0.02543(16) 0.0284(7) Uani 1 1 d . . .
H1A H 0.9343 0.7495 0.0116 0.034 Uiso 1 1 calc R . .
H1B H 0.9417 0.6645 -0.0168 0.034 Uiso 1 1 calc R . .
C2 C 1.02239(15) 0.7049(2) 0.04110(17) 0.0307(7) Uani 1 1 d . . .
H2 H 1.0324 0.7409 0.0821 0.037 Uiso 1 1 calc R . .
C3 C 1.04650(17) 0.7395(2) -0.02512(19) 0.0449(10) Uani 1 1 d . . .
H3A H 1.0374 0.7046 -0.0658 0.067 Uiso 1 1 calc R . .
H3B H 1.0919 0.7474 -0.0158 0.067 Uiso 1 1 calc R . .
H3C H 1.0257 0.7886 -0.0363 0.067 Uiso 1 1 calc R . .
C4 C 1.05617(16) 0.6297(2) 0.0592(2) 0.0439(9) Uani 1 1 d . . .
H4A H 1.0460 0.5933 0.0200 0.066 Uiso 1 1 calc R . .
H4B H 1.0428 0.6088 0.1034 0.066 Uiso 1 1 calc R . .
H4C H 1.1015 0.6386 0.0660 0.066 Uiso 1 1 calc R . .
C5 C 0.91126(15) 0.58488(17) 0.08655(16) 0.0269(7) Uani 1 1 d . . .
H5A H 0.9047 0.5707 0.1361 0.032 Uiso 1 1 calc R . .
H5B H 0.9518 0.5626 0.0769 0.032 Uiso 1 1 calc R . .
C6 C 0.85964(16) 0.54840(19) 0.03581(19) 0.0354(8) Uani 1 1 d . . .
H6A H 0.8680 0.5587 -0.0140 0.043 Uiso 1 1 calc R . .
H6B H 0.8613 0.4923 0.0430 0.043 Uiso 1 1 calc R . .
C7 C 0.86586(14) 0.64791(18) 0.24095(15) 0.0254(7) Uani 1 1 d . . .
H7A H 0.9042 0.6796 0.2502 0.030 Uiso 1 1 calc R . .
H7B H 0.8795 0.5952 0.2313 0.030 Uiso 1 1 calc R . .
C8 C 0.83394(15) 0.64602(19) 0.30997(16) 0.0301(7) Uani 1 1 d . . .
H8 H 0.8083 0.6935 0.3123 0.036 Uiso 1 1 calc R . .
C9 C 0.88491(18) 0.6453(2) 0.37350(17) 0.0422(9) Uani 1 1 d . . .
H9A H 0.9100 0.5986 0.3721 0.063 Uiso 1 1 calc R . .
H9B H 0.8655 0.6468 0.4182 0.063 Uiso 1 1 calc R . .
H9C H 0.9120 0.6901 0.3710 0.063 Uiso 1 1 calc R . .
C10 C 0.7922(2) 0.5768(3) 0.3172(2) 0.0744(16) Uani 1 1 d . . .
H10A H 0.8136 0.5305 0.3035 0.112 Uiso 1 1 calc R . .
H10B H 0.7528 0.5831 0.2858 0.112 Uiso 1 1 calc R . .
H10C H 0.7832 0.5722 0.3669 0.112 Uiso 1 1 calc R . .
C11 C 0.76890(14) 0.63905(18) 0.15283(17) 0.0277(7) Uani 1 1 d . . .
H11A H 0.7420 0.6747 0.1221 0.033 Uiso 1 1 calc R . .
H11B H 0.7479 0.6289 0.1961 0.033 Uiso 1 1 calc R . .
C12 C 0.77346(16) 0.56430(19) 0.11245(19) 0.0355(8) Uani 1 1 d . . .
H12A H 0.8014 0.5288 0.1422 0.043 Uiso 1 1 calc R . .
H12B H 0.7314 0.5406 0.1044 0.043 Uiso 1 1 calc R . .
C13 C 0.77742(14) 0.82312(17) 0.04496(16) 0.0251(7) Uani 1 1 d . . .
H13A H 0.7873 0.8493 0.0010 0.030 Uiso 1 1 calc R . .
H13B H 0.7943 0.8550 0.0862 0.030 Uiso 1 1 calc R . .
C14 C 0.70603(15) 0.81952(19) 0.04342(19) 0.0332(8) Uani 1 1 d . . .
H14 H 0.6908 0.7713 0.0187 0.040 Uiso 1 1 calc R . .
C15 C 0.68649(19) 0.8189(2) 0.1186(2) 0.0507(11) Uani 1 1 d . . .
H15A H 0.7117 0.7813 0.1479 0.076 Uiso 1 1 calc R . .
H15B H 0.6420 0.8053 0.1164 0.076 Uiso 1 1 calc R . .
H15C H 0.6932 0.8698 0.1401 0.076 Uiso 1 1 calc R . .
C16 C 0.67618(18) 0.8871(2) 0.0012(2) 0.0492(10) Uani 1 1 d . . .
H16A H 0.6308 0.8867 0.0033 0.074 Uiso 1 1 calc R . .
H16B H 0.6846 0.8832 -0.0488 0.074 Uiso 1 1 calc R . .
H16C H 0.6939 0.9349 0.0219 0.074 Uiso 1 1 calc R . .
C17 C 0.79939(15) 0.70193(19) -0.01500(16) 0.0304(7) Uani 1 1 d . . .
H17A H 0.8404 0.6910 -0.0320 0.036 Uiso 1 1 calc R . .
H17B H 0.7746 0.7323 -0.0526 0.036 Uiso 1 1 calc R . .
C18 C 0.76565(16) 0.6259(2) -0.00712(18) 0.0365(8) Uani 1 1 d . . .
H18A H 0.7234 0.6367 0.0067 0.044 Uiso 1 1 calc R . .
H18B H 0.7601 0.6001 -0.0543 0.044 Uiso 1 1 calc R . .
C19 C 0.95564(15) 0.93906(17) 0.12512(16) 0.0259(7) Uani 1 1 d . . .
C20 C 1.0108(2) 0.9127(2) 0.0871(2) 0.0589(12) Uani 1 1 d . . .
H20A H 1.0001 0.8644 0.0621 0.088 Uiso 1 1 calc R . .
H20B H 1.0476 0.9051 0.1223 0.088 Uiso 1 1 calc R . .
H20C H 1.0201 0.9516 0.0523 0.088 Uiso 1 1 calc R . .
C21 C 0.89943(18) 0.9505(2) 0.0704(2) 0.0483(10) Uani 1 1 d . . .
H21A H 0.9102 0.9862 0.0334 0.072 Uiso 1 1 calc R . .
H21B H 0.8647 0.9716 0.0938 0.072 Uiso 1 1 calc R . .
H21C H 0.8868 0.9014 0.0482 0.072 Uiso 1 1 calc R . .
C22 C 0.9737(2) 1.0172(2) 0.1599(2) 0.0530(11) Uani 1 1 d . . .
H22A H 0.9838 1.0532 0.1230 0.079 Uiso 1 1 calc R . .
H22B H 1.0103 1.0109 0.1957 0.079 Uiso 1 1 calc R . .
H22C H 0.9385 1.0371 0.1832 0.079 Uiso 1 1 calc R . .
C23 C 0.89652(15) 0.90376(18) 0.26245(16) 0.0290(7) Uani 1 1 d . . .
C24 C 0.8786(3) 0.8361(2) 0.3063(2) 0.0711(16) Uani 1 1 d . . .
H24A H 0.8539 0.8540 0.3437 0.107 Uiso 1 1 calc R . .
H24B H 0.9167 0.8107 0.3284 0.107 Uiso 1 1 calc R . .
H24C H 0.8537 0.7999 0.2750 0.107 Uiso 1 1 calc R . .
C25 C 0.83684(19) 0.9440(3) 0.2313(2) 0.0641(13) Uani 1 1 d . . .
H25A H 0.8119 0.9093 0.1984 0.096 Uiso 1 1 calc R . .
H25B H 0.8476 0.9897 0.2052 0.096 Uiso 1 1 calc R . .
H25C H 0.8125 0.9588 0.2701 0.096 Uiso 1 1 calc R . .
C26 C 0.9350(2) 0.9575(3) 0.3145(2) 0.0629(13) Uani 1 1 d . . .
H26A H 0.9116 0.9687 0.3551 0.094 Uiso 1 1 calc R . .
H26B H 0.9432 1.0052 0.2899 0.094 Uiso 1 1 calc R . .
H26C H 0.9749 0.9330 0.3320 0.094 Uiso 1 1 calc R . .
C27 C 1.02473(16) 0.7015(2) 0.2399(2) 0.0337(8) Uani 1 1 d . . .
H27A H 1.0024(19) 0.680(2) 0.204(2) 0.051 Uiso 1 1 d . . .
H27B H 1.0081(18) 0.692(2) 0.286(2) 0.051 Uiso 1 1 d . . .
C28 C 1.09036(16) 0.7115(2) 0.2407(2) 0.0345(8) Uani 1 1 d . . .
H28 H 1.1097(18) 0.708(2) 0.196(2) 0.052 Uiso 1 1 d . . .
C29 C 1.12397(16) 0.7480(2) 0.29701(18) 0.0345(8) Uani 1 1 d . . .
H29 H 1.1090(17) 0.749(2) 0.347(2) 0.052 Uiso 1 1 d . . .
C30 C 1.19010(16) 0.7742(2) 0.2964(2) 0.0447(9) Uani 1 1 d . . .
H30A H 1.2019 0.7703 0.2477 0.067 Uiso 1 1 calc R . .
H30B H 1.2180 0.7420 0.3287 0.067 Uiso 1 1 calc R . .
H30C H 1.1938 0.8275 0.3124 0.067 Uiso 1 1 calc R . .
C31 C 0.63001(14) 0.13514(18) 0.25340(15) 0.0251(7) Uani 1 1 d . . .
H31A H 0.5984 0.1758 0.2417 0.030 Uiso 1 1 calc R . .
H31B H 0.6073 0.0891 0.2669 0.030 Uiso 1 1 calc R . .
C32 C 0.65970(16) 0.11656(19) 0.18525(17) 0.0325(8) Uani 1 1 d . . .
H32 H 0.6963 0.1512 0.1820 0.039 Uiso 1 1 calc R . .
C33 C 0.61076(19) 0.1303(2) 0.12051(17) 0.0457(10) Uani 1 1 d . . .
H33A H 0.6292 0.1189 0.0764 0.069 Uiso 1 1 calc R . .
H33B H 0.5973 0.1839 0.1200 0.069 Uiso 1 1 calc R . .
H33C H 0.5745 0.0970 0.1238 0.069 Uiso 1 1 calc R . .
C34 C 0.6814(2) 0.0336(2) 0.1821(2) 0.0510(11) Uani 1 1 d . . .
H34A H 0.6452 -0.0005 0.1821 0.077 Uiso 1 1 calc R . .
H34B H 0.7117 0.0226 0.2240 0.077 Uiso 1 1 calc R . .
H34C H 0.7012 0.0255 0.1383 0.077 Uiso 1 1 calc R . .
C35 C 0.73232(14) 0.11941(17) 0.33346(17) 0.0266(7) Uani 1 1 d . . .
H35A H 0.7629 0.1550 0.3591 0.032 Uiso 1 1 calc R . .
H35B H 0.7483 0.1056 0.2878 0.032 Uiso 1 1 calc R . .
C36 C 0.72984(16) 0.04710(19) 0.37843(18) 0.0341(8) Uani 1 1 d . . .
H36A H 0.6997 0.0109 0.3529 0.041 Uiso 1 1 calc R . .
H36B H 0.7716 0.0225 0.3836 0.041 Uiso 1 1 calc R . .
C37 C 0.75518(14) 0.28115(19) 0.41810(16) 0.0282(7) Uani 1 1 d . . .
H37A H 0.7501 0.2848 0.3652 0.034 Uiso 1 1 calc R . .
H37B H 0.7941 0.2519 0.4322 0.034 Uiso 1 1 calc R . .
C38 C 0.76469(16) 0.3614(2) 0.44786(19) 0.0379(8) Uani 1 1 d . . .
H38 H 0.7280 0.3930 0.4279 0.045 Uiso 1 1 calc R . .
C39 C 0.7705(2) 0.3675(2) 0.5287(2) 0.0522(11) Uani 1 1 d . . .
H39A H 0.7319 0.3489 0.5459 0.078 Uiso 1 1 calc R . .
H39B H 0.7773 0.4211 0.5428 0.078 Uiso 1 1 calc R . .
H39C H 0.8061 0.3367 0.5496 0.078 Uiso 1 1 calc R . .
C40 C 0.82334(19) 0.3946(2) 0.4201(2) 0.0529(11) Uani 1 1 d . . .
H40A H 0.8603 0.3656 0.4402 0.079 Uiso 1 1 calc R . .
H40B H 0.8282 0.4483 0.4347 0.079 Uiso 1 1 calc R . .
H40C H 0.8191 0.3913 0.3678 0.079 Uiso 1 1 calc R . .
C41 C 0.71610(15) 0.19080(18) 0.50513(15) 0.0275(7) Uani 1 1 d . . .
H41A H 0.6764 0.1820 0.5260 0.033 Uiso 1 1 calc R . .
H41B H 0.7437 0.2215 0.5400 0.033 Uiso 1 1 calc R . .
C42 C 0.74748(16) 0.1133(2) 0.49645(18) 0.0350(8) Uani 1 1 d . . .
H42A H 0.7885 0.1220 0.4786 0.042 Uiso 1 1 calc R . .
H42B H 0.7556 0.0888 0.5441 0.042 Uiso 1 1 calc R . .
C43 C 0.55957(14) 0.19185(17) 0.47454(15) 0.0234(6) Uani 1 1 d . . .
H43A H 0.5759 0.2441 0.4850 0.028 Uiso 1 1 calc R . .
H43B H 0.5704 0.1609 0.5183 0.028 Uiso 1 1 calc R . .
C44 C 0.48780(14) 0.19676(18) 0.46060(17) 0.0279(7) Uani 1 1 d . . .
H44 H 0.4767 0.2300 0.4177 0.034 Uiso 1 1 calc R . .
C45 C 0.46522(16) 0.2363(2) 0.52543(18) 0.0401(9) Uani 1 1 d . . .
H45A H 0.4763 0.2051 0.5683 0.060 Uiso 1 1 calc R . .
H45B H 0.4196 0.2427 0.5175 0.060 Uiso 1 1 calc R . .
H45C H 0.4852 0.2866 0.5321 0.060 Uiso 1 1 calc R . .
C46 C 0.45393(16) 0.1211(2) 0.4475(2) 0.0441(9) Uani 1 1 d . . .
H46A H 0.4656 0.0868 0.4881 0.066 Uiso 1 1 calc R . .
H46B H 0.4657 0.0978 0.4036 0.066 Uiso 1 1 calc R . .
H46C H 0.4086 0.1298 0.4425 0.066 Uiso 1 1 calc R . .
C47 C 0.59635(15) 0.07509(17) 0.41624(17) 0.0270(7) Uani 1 1 d . . .
H47A H 0.5993 0.0587 0.3664 0.032 Uiso 1 1 calc R . .
H47B H 0.5565 0.0548 0.4301 0.032 Uiso 1 1 calc R . .
C48 C 0.64989(16) 0.03861(18) 0.46409(18) 0.0333(8) Uani 1 1 d . . .
H48A H 0.6453 0.0516 0.5145 0.040 Uiso 1 1 calc R . .
H48B H 0.6465 -0.0176 0.4592 0.040 Uiso 1 1 calc R . .
C49 C 0.54917(14) 0.42499(17) 0.36563(16) 0.0243(7) Uani 1 1 d . . .
C50 C 0.53406(17) 0.50310(18) 0.33062(19) 0.0363(8) Uani 1 1 d . . .
H50A H 0.5212 0.5387 0.3664 0.054 Uiso 1 1 calc R . .
H50B H 0.5000 0.4974 0.2916 0.054 Uiso 1 1 calc R . .
H50C H 0.5714 0.5231 0.3115 0.054 Uiso 1 1 calc R . .
C51 C 0.49116(17) 0.3986(2) 0.39977(19) 0.0394(9) Uani 1 1 d . . .
H51A H 0.5001 0.3497 0.4243 0.059 Uiso 1 1 calc R . .
H51B H 0.4558 0.3923 0.3624 0.059 Uiso 1 1 calc R . .
H51C H 0.4806 0.4370 0.4344 0.059 Uiso 1 1 calc R . .
C52 C 0.60330(16) 0.4344(2) 0.42450(17) 0.0348(8) Uani 1 1 d . . .
H52A H 0.6387 0.4585 0.4047 0.052 Uiso 1 1 calc R . .
H52B H 0.6160 0.3841 0.4441 0.052 Uiso 1 1 calc R . .
H52C H 0.5900 0.4667 0.4626 0.052 Uiso 1 1 calc R . .
C53 C 0.61591(15) 0.38993(17) 0.23280(16) 0.0259(7) Uani 1 1 d . . .
C54 C 0.57893(18) 0.4434(2) 0.17816(18) 0.0418(9) Uani 1 1 d . . .
H54A H 0.5661 0.4893 0.2027 0.063 Uiso 1 1 calc R . .
H54B H 0.5416 0.4168 0.1556 0.063 Uiso 1 1 calc R . .
H54C H 0.6055 0.4582 0.1414 0.063 Uiso 1 1 calc R . .
C55 C 0.67408(17) 0.4301(2) 0.26830(19) 0.0395(9) Uani 1 1 d . . .
H55A H 0.6960 0.3964 0.3046 0.059 Uiso 1 1 calc R . .
H55B H 0.6618 0.4773 0.2911 0.059 Uiso 1 1 calc R . .
H55C H 0.7019 0.4424 0.2321 0.059 Uiso 1 1 calc R . .
C56 C 0.63724(17) 0.3214(2) 0.19090(18) 0.0372(8) Uani 1 1 d . . .
H56A H 0.6633 0.3394 0.1548 0.056 Uiso 1 1 calc R . .
H56B H 0.6004 0.2947 0.1672 0.056 Uiso 1 1 calc R . .
H56C H 0.6616 0.2863 0.2239 0.056 Uiso 1 1 calc R . .
C57 C 0.48113(17) 0.18575(19) 0.2613(2) 0.0301(7) Uani 1 1 d . . .
H57A H 0.5008(17) 0.166(2) 0.302(2) 0.045 Uiso 1 1 d . . .
H57B H 0.4948(17) 0.168(2) 0.221(2) 0.045 Uiso 1 1 d . . .
C58 C 0.41621(16) 0.1992(2) 0.25462(18) 0.0313(7) Uani 1 1 d . . .
H58 H 0.3960(17) 0.202(2) 0.296(2) 0.047 Uiso 1 1 d . . .
C59 C 0.38703(16) 0.2303(2) 0.19263(19) 0.0364(8) Uani 1 1 d . . .
H59 H 0.4063(18) 0.229(2) 0.146(2) 0.055 Uiso 1 1 d . . .
C60 C 0.32171(17) 0.2601(3) 0.1826(2) 0.0558(12) Uani 1 1 d . . .
H60A H 0.3045 0.2602 0.2286 0.084 Uiso 1 1 calc R . .
H60B H 0.2959 0.2274 0.1486 0.084 Uiso 1 1 calc R . .
H60C H 0.3217 0.3124 0.1638 0.084 Uiso 1 1 calc R . .
Cl1 Cl 1.09470(5) 0.93313(6) 0.28157(8) 0.0713(4) Uani 1 1 d . . .
Cl2 Cl 0.42004(5) 0.41621(6) 0.19743(6) 0.0589(3) Uani 1 1 d . . .
N1 N 0.91610(11) 0.66905(14) 0.08267(12) 0.0212(5) Uani 1 1 d . . .
N2 N 0.82926(11) 0.67699(13) 0.17504(12) 0.0209(5) Uani 1 1 d . . .
N3 N 0.81034(11) 0.74925(14) 0.05010(12) 0.0212(5) Uani 1 1 d . . .
N4 N 0.79726(13) 0.57467(16) 0.04441(15) 0.0350(7) Uani 1 1 d . . .
N5 N 0.89589(11) 0.80117(14) 0.14941(12) 0.0214(5) Uani 1 1 d . . .
N6 N 0.67232(11) 0.16009(13) 0.31681(12) 0.0198(5) Uani 1 1 d . . .
N7 N 0.70204(11) 0.23607(14) 0.43931(12) 0.0215(5) Uani 1 1 d . . .
N8 N 0.59325(11) 0.15942(13) 0.41749(12) 0.0202(5) Uani 1 1 d . . .
N9 N 0.71161(13) 0.06173(16) 0.44881(15) 0.0329(6) Uani 1 1 d . . .
N10 N 0.61231(11) 0.28806(14) 0.34568(12) 0.0212(5) Uani 1 1 d . . .
P1 P 0.86531(3) 0.72763(4) 0.11678(4) 0.01709(15) Uani 1 1 d . . .
P2 P 0.94326(3) 0.86172(4) 0.19299(4) 0.01853(16) Uani 1 1 d . . .
P3 P 0.64242(3) 0.21428(4) 0.37758(4) 0.01681(15) Uani 1 1 d . . .
P4 P 0.56550(3) 0.34752(4) 0.29913(4) 0.01812(16) Uani 1 1 d . . .

loop_
_atom_site_aniso_label
_atom_site_aniso_U_11
_atom_site_aniso_U_22
_atom_site_aniso_U_33
_atom_site_aniso_U_23
_atom_site_aniso_U_13
_atom_site_aniso_U_12
Pd1 0.02190(12) 0.02332(13) 0.02622(12) -0.00213(10) -0.00373(9) 0.00085(10)
Pd2 0.02158(12) 0.02471(13) 0.02469(12) 0.00240(10) -0.00351(9) -0.00008(10)
C1 0.0286(17) 0.0348(19) 0.0226(15) 0.0021(13) 0.0057(13) 0.0068(15)
C2 0.0258(17) 0.037(2) 0.0299(16) 0.0025(14) 0.0080(14) 0.0036(15)
C3 0.039(2) 0.059(3) 0.040(2) 0.0028(18) 0.0178(17) -0.0063(19)
C4 0.0262(18) 0.048(2) 0.059(2) 0.0013(19) 0.0107(18) 0.0114(17)
C5 0.0302(17) 0.0217(16) 0.0294(16) -0.0037(13) 0.0059(14) 0.0062(14)
C6 0.040(2) 0.0235(18) 0.0417(19) -0.0132(15) 0.0024(16) 0.0010(15)
C7 0.0271(16) 0.0229(16) 0.0262(15) 0.0029(13) 0.0034(13) 0.0049(13)
C8 0.0317(18) 0.0328(19) 0.0273(16) 0.0089(14) 0.0097(14) 0.0027(15)
C9 0.050(2) 0.051(2) 0.0268(17) 0.0095(16) 0.0075(16) 0.0074(19)
C10 0.092(4) 0.079(4) 0.053(3) 0.025(2) 0.011(3) -0.045(3)
C11 0.0180(15) 0.0283(18) 0.0365(17) 0.0006(14) 0.0017(13) -0.0053(13)
C12 0.0280(18) 0.0250(18) 0.053(2) -0.0057(16) 0.0007(16) -0.0084(15)
C13 0.0219(15) 0.0239(16) 0.0284(15) 0.0018(13) -0.0012(13) 0.0021(13)
C14 0.0216(16) 0.0264(18) 0.051(2) -0.0009(15) 0.0005(15) 0.0023(14)
C15 0.047(2) 0.040(2) 0.071(3) 0.010(2) 0.029(2) 0.0104(19)
C16 0.036(2) 0.044(2) 0.063(3) 0.005(2) -0.0120(19) 0.0125(18)
C17 0.0319(17) 0.0355(19) 0.0212(15) -0.0089(14) -0.0081(13) 0.0064(15)
C18 0.036(2) 0.033(2) 0.0373(19) -0.0158(15) -0.0096(16) -0.0027(16)
C19 0.0287(17) 0.0176(15) 0.0315(16) 0.0032(13) 0.0040(14) -0.0023(13)
C20 0.066(3) 0.053(3) 0.066(3) 0.024(2) 0.038(2) 0.014(2)
C21 0.044(2) 0.051(3) 0.048(2) 0.0255(19) -0.0051(18) -0.0091(19)
C22 0.066(3) 0.034(2) 0.059(3) 0.0046(19) 0.003(2) -0.021(2)
C23 0.0348(18) 0.0247(17) 0.0293(16) -0.0085(13) 0.0120(14) -0.0017(14)
C24 0.128(5) 0.042(2) 0.055(3) 0.001(2) 0.062(3) 0.005(3)
C25 0.046(3) 0.094(4) 0.055(3) -0.015(2) 0.017(2) 0.025(3)
C26 0.071(3) 0.058(3) 0.064(3) -0.037(2) 0.025(2) -0.016(2)
C27 0.0272(18) 0.0247(18) 0.048(2) 0.0004(16) -0.0031(16) 0.0028(15)
C28 0.0289(18) 0.0312(19) 0.043(2) 0.0011(16) 0.0026(16) 0.0087(15)
C29 0.0285(18) 0.044(2) 0.0302(17) 0.0051(16) -0.0003(15) 0.0093(16)
C30 0.0283(19) 0.063(3) 0.041(2) -0.0027(19) -0.0016(16) 0.0017(18)
C31 0.0250(16) 0.0261(17) 0.0242(15) -0.0051(13) 0.0036(13) -0.0020(13)
C32 0.0371(19) 0.0335(19) 0.0289(17) -0.0095(14) 0.0116(15) -0.0070(16)
C33 0.057(3) 0.054(3) 0.0256(17) -0.0146(17) 0.0009(17) -0.008(2)
C34 0.059(3) 0.046(2) 0.050(2) -0.0212(19) 0.014(2) 0.004(2)
C35 0.0232(16) 0.0246(17) 0.0325(17) 0.0013(13) 0.0058(13) 0.0077(13)
C36 0.0304(18) 0.0248(18) 0.048(2) 0.0038(15) 0.0094(16) 0.0138(15)
C37 0.0249(16) 0.0347(19) 0.0242(15) 0.0034(13) -0.0011(13) -0.0027(14)
C38 0.0298(19) 0.037(2) 0.045(2) -0.0010(16) -0.0017(16) -0.0053(16)
C39 0.059(3) 0.048(3) 0.050(2) -0.0149(19) 0.013(2) -0.015(2)
C40 0.052(3) 0.050(3) 0.057(3) 0.001(2) 0.003(2) -0.024(2)
C41 0.0269(16) 0.0345(19) 0.0195(14) 0.0054(13) -0.0039(13) 0.0002(14)
C42 0.0302(18) 0.040(2) 0.0341(18) 0.0161(16) 0.0005(15) 0.0103(16)
C43 0.0271(16) 0.0224(16) 0.0219(14) -0.0003(12) 0.0074(13) 0.0002(13)
C44 0.0235(16) 0.0321(18) 0.0292(16) 0.0036(14) 0.0075(13) 0.0014(14)
C45 0.0339(19) 0.054(2) 0.0347(18) -0.0014(17) 0.0138(16) 0.0125(18)
C46 0.0267(19) 0.043(2) 0.063(3) 0.0024(19) 0.0083(18) -0.0074(17)
C47 0.0310(17) 0.0184(16) 0.0331(17) 0.0038(13) 0.0101(14) -0.0018(14)
C48 0.044(2) 0.0185(16) 0.0382(18) 0.0099(14) 0.0100(16) 0.0067(15)
C49 0.0291(17) 0.0163(15) 0.0275(15) -0.0028(12) 0.0037(13) 0.0029(13)
C50 0.045(2) 0.0210(17) 0.044(2) 0.0020(15) 0.0094(17) 0.0101(16)
C51 0.042(2) 0.032(2) 0.048(2) -0.0070(16) 0.0201(18) 0.0025(17)
C52 0.043(2) 0.0302(19) 0.0293(17) -0.0074(14) -0.0033(15) 0.0041(16)
C53 0.0305(17) 0.0228(16) 0.0246(15) 0.0067(13) 0.0038(13) 0.0009(14)
C54 0.052(2) 0.041(2) 0.0331(18) 0.0174(16) 0.0055(17) 0.0069(18)
C55 0.040(2) 0.038(2) 0.042(2) 0.0055(16) 0.0082(17) -0.0131(17)
C56 0.044(2) 0.038(2) 0.0316(17) 0.0027(15) 0.0162(16) 0.0011(17)
C57 0.0319(18) 0.0228(18) 0.0347(18) -0.0026(14) 0.0002(15) -0.0015(15)
C58 0.0284(17) 0.0341(19) 0.0311(17) -0.0020(15) 0.0025(14) -0.0086(15)
C59 0.0270(18) 0.050(2) 0.0314(18) -0.0005(16) -0.0005(15) -0.0136(17)
C60 0.030(2) 0.080(3) 0.054(2) 0.013(2) -0.0100(18) -0.002(2)
Cl1 0.0511(6) 0.0360(6) 0.1165(10) -0.0217(6) -0.0350(7) -0.0034(5)
Cl2 0.0484(6) 0.0387(6) 0.0823(8) 0.0177(5) -0.0231(6) 0.0085(5)
N1 0.0217(13) 0.0198(13) 0.0227(12) 0.0005(10) 0.0056(10) 0.0019(11)
N2 0.0202(12) 0.0185(13) 0.0239(12) 0.0000(10) 0.0029(10) -0.0031(10)
N3 0.0210(13) 0.0214(13) 0.0198(12) -0.0050(10) -0.0040(10) 0.0041(11)
N4 0.0322(16) 0.0300(16) 0.0412(16) -0.0071(13) -0.0028(13) -0.0016(13)
N5 0.0203(12) 0.0206(13) 0.0229(12) 0.0000(10) 0.0010(10) -0.0011(10)
N6 0.0199(12) 0.0183(13) 0.0217(12) -0.0002(10) 0.0040(10) 0.0026(10)
N7 0.0210(13) 0.0227(14) 0.0200(12) 0.0056(10) -0.0005(10) -0.0019(11)
N8 0.0236(13) 0.0156(12) 0.0222(12) 0.0010(10) 0.0058(10) 0.0007(10)
N9 0.0313(15) 0.0318(16) 0.0363(15) 0.0066(13) 0.0065(13) 0.0053(13)
N10 0.0240(13) 0.0183(13) 0.0213(12) 0.0010(10) 0.0019(10) 0.0023(11)
P1 0.0163(3) 0.0171(4) 0.0176(3) -0.0010(3) 0.0011(3) 0.0002(3)
P2 0.0196(4) 0.0154(4) 0.0202(4) -0.0009(3) 0.0008(3) -0.0003(3)
P3 0.0183(4) 0.0154(4) 0.0166(3) 0.0010(3) 0.0017(3) 0.0011(3)
P4 0.0198(4) 0.0150(4) 0.0190(3) 0.0023(3) -0.0002(3) 0.0006(3)

loop_
_atom_type_symbol
_atom_type_description
_atom_type_scat_dispersion_real
_atom_type_scat_dispersion_imag
_atom_type_scat_source
C C 0.0033 0.0016 'International Tables Vol C Tables 4.2.6.8 and 6.1.1.4'
H H 0.0000 0.0000 'International Tables Vol C Tables 4.2.6.8 and 6.1.1.4'
N N 0.0061 0.0033 'International Tables Vol C Tables 4.2.6.8 and 6.1.1.4'
Cl Cl 0.1484 0.1585 'International Tables Vol C Tables 4.2.6.8 and 6.1.1.4'
P P 0.1023 0.0942 'International Tables Vol C Tables 4.2.6.8 and 6.1.1.4'
Pd Pd -0.9988 1.0072 'International Tables Vol C Tables 4.2.6.8 and 6.1.1.4'

loop_
_geom_angle_atom_site_label_1
_geom_angle_atom_site_label_2
_geom_angle_atom_site_label_3
_geom_angle
_geom_angle_site_symmetry_1
_geom_angle_site_symmetry_3
_geom_angle_publ_flag
C27 Pd1 C28 38.96(13) . . ?
C27 Pd1 C29 66.78(14) . . ?
C28 Pd1 C29 35.53(13) . . ?
C27 Pd1 P2 99.55(10) . . ?
C28 Pd1 P2 133.12(10) . . ?
C29 Pd1 P2 166.20(10) . . ?
C27 Pd1 Cl1 156.62(10) . . ?
C28 Pd1 Cl1 120.64(10) . . ?
C29 Pd1 Cl1 89.97(10) . . ?
P2 Pd1 Cl1 103.57(3) . . ?
C57 Pd2 C58 38.50(13) . . ?
C57 Pd2 C59 66.17(14) . . ?
C58 Pd2 C59 35.54(12) . . ?
C57 Pd2 P4 100.30(10) . . ?
C58 Pd2 P4 133.32(9) . . ?
C59 Pd2 P4 166.31(10) . . ?
C57 Pd2 Cl2 156.96(10) . . ?
C58 Pd2 Cl2 120.59(10) . . ?
C59 Pd2 Cl2 90.79(10) . . ?
P4 Pd2 Cl2 102.71(3) . . ?
N1 C1 C2 118.0(2) . . ?
N1 C1 H1A 107.8 . . ?
C2 C1 H1A 107.8 . . ?
N1 C1 H1B 107.8 . . ?
C2 C1 H1B 107.8 . . ?
H1A C1 H1B 107.2 . . ?
C4 C2 C3 109.1(3) . . ?
C4 C2 C1 114.7(3) . . ?
C3 C2 C1 107.4(3) . . ?
C4 C2 H2 108.5 . . ?
C3 C2 H2 108.5 . . ?
C1 C2 H2 108.5 . . ?
C2 C3 H3A 109.5 . . ?
C2 C3 H3B 109.5 . . ?
H3A C3 H3B 109.5 . . ?
C2 C3 H3C 109.5 . . ?
H3A C3 H3C 109.5 . . ?
H3B C3 H3C 109.5 . . ?
C2 C4 H4A 109.5 . . ?
C2 C4 H4B 109.5 . . ?
H4A C4 H4B 109.5 . . ?
C2 C4 H4C 109.5 . . ?
H4A C4 H4C 109.5 . . ?
H4B C4 H4C 109.5 . . ?
N1 C5 C6 116.0(3) . . ?
N1 C5 H5A 108.3 . . ?
C6 C5 H5A 108.3 . . ?
N1 C5 H5B 108.3 . . ?
C6 C5 H5B 108.3 . . ?
H5A C5 H5B 107.4 . . ?
N4 C6 C5 114.6(3) . . ?
N4 C6 H6A 108.6 . . ?
C5 C6 H6A 108.6 . . ?
N4 C6 H6B 108.6 . . ?
C5 C6 H6B 108.6 . . ?
H6A C6 H6B 107.6 . . ?
N2 C7 C8 118.0(3) . . ?
N2 C7 H7A 107.8 . . ?
C8 C7 H7A 107.8 . . ?
N2 C7 H7B 107.8 . . ?
C8 C7 H7B 107.8 . . ?
H7A C7 H7B 107.1 . . ?
C10 C8 C9 107.6(3) . . ?
C10 C8 C7 114.7(3) . . ?
C9 C8 C7 108.2(3) . . ?
C10 C8 H8 108.8 . . ?
C9 C8 H8 108.8 . . ?
C7 C8 H8 108.8 . . ?
C8 C9 H9A 109.5 . . ?
C8 C9 H9B 109.5 . . ?
H9A C9 H9B 109.5 . . ?
C8 C9 H9C 109.5 . . ?
H9A C9 H9C 109.5 . . ?
H9B C9 H9C 109.5 . . ?
C8 C10 H10A 109.5 . . ?
C8 C10 H10B 109.5 . . ?
H10A C10 H10B 109.5 . . ?
C8 C10 H10C 109.5 . . ?
H10A C10 H10C 109.5 . . ?
H10B C10 H10C 109.5 . . ?
N2 C11 C12 115.1(3) . . ?
N2 C11 H11A 108.5 . . ?
C12 C11 H11A 108.5 . . ?
N2 C11 H11B 108.5 . . ?
C12 C11 H11B 108.5 . . ?
H11A C11 H11B 107.5 . . ?
N4 C12 C11 112.6(3) . . ?
N4 C12 H12A 109.1 . . ?
C11 C12 H12A 109.1 . . ?
N4 C12 H12B 109.1 . . ?
C11 C12 H12B 109.1 . . ?
H12A C12 H12B 107.8 . . ?
N3 C13 C14 116.0(3) . . ?
N3 C13 H13A 108.3 . . ?
C14 C13 H13A 108.3 . . ?
N3 C13 H13B 108.3 . . ?
C14 C13 H13B 108.3 . . ?
H13A C13 H13B 107.4 . . ?
C15 C14 C16 110.2(3) . . ?
C15 C14 C13 111.4(3) . . ?
C16 C14 C13 109.8(3) . . ?
C15 C14 H14 108.5 . . ?
C16 C14 H14 108.5 . . ?
C13 C14 H14 108.5 . . ?
C14 C15 H15A 109.5 . . ?
C14 C15 H15B 109.5 . . ?
H15A C15 H15B 109.5 . . ?
C14 C15 H15C 109.5 . . ?
H15A C15 H15C 109.5 . . ?
H15B C15 H15C 109.5 . . ?
C14 C16 H16A 109.5 . . ?
C14 C16 H16B 109.5 . . ?
H16A C16 H16B 109.5 . . ?
C14 C16 H16C 109.5 . . ?
H16A C16 H16C 109.5 . . ?
H16B C16 H16C 109.5 . . ?
N3 C17 C18 116.1(3) . . ?
N3 C17 H17A 108.3 . . ?
C18 C17 H17A 108.3 . . ?
N3 C17 H17B 108.3 . . ?
C18 C17 H17B 108.3 . . ?
H17A C17 H17B 107.4 . . ?
N4 C18 C17 114.6(3) . . ?
N4 C18 H18A 108.6 . . ?
C17 C18 H18A 108.6 . . ?
N4 C18 H18B 108.6 . . ?
C17 C18 H18B 108.6 . . ?
H18A C18 H18B 107.6 . . ?
C21 C19 C20 108.9(3) . . ?
C21 C19 C22 108.3(3) . . ?
C20 C19 C22 107.2(3) . . ?
C21 C19 P2 113.0(2) . . ?
C20 C19 P2 106.0(2) . . ?
C22 C19 P2 113.1(2) . . ?
C19 C20 H20A 109.5 . . ?
C19 C20 H20B 109.5 . . ?
H20A C20 H20B 109.5 . . ?
C19 C20 H20C 109.5 . . ?
H20A C20 H20C 109.5 . . ?
H20B C20 H20C 109.5 . . ?
C19 C21 H21A 109.5 . . ?
C19 C21 H21B 109.5 . . ?
H21A C21 H21B 109.5 . . ?
C19 C21 H21C 109.5 . . ?
H21A C21 H21C 109.5 . . ?
H21B C21 H21C 109.5 . . ?
C19 C22 H22A 109.5 . . ?
C19 C22 H22B 109.5 . . ?
H22A C22 H22B 109.5 . . ?
C19 C22 H22C 109.5 . . ?
H22A C22 H22C 109.5 . . ?
H22B C22 H22C 109.5 . . ?
C24 C23 C25 108.4(3) . . ?
C24 C23 C26 106.5(3) . . ?
C25 C23 C26 109.4(3) . . ?
C24 C23 P2 105.1(2) . . ?
C25 C23 P2 113.9(2) . . ?
C26 C23 P2 113.1(2) . . ?
C23 C24 H24A 109.5 . . ?
C23 C24 H24B 109.5 . . ?
H24A C24 H24B 109.5 . . ?
C23 C24 H24C 109.5 . . ?
H24A C24 H24C 109.5 . . ?
H24B C24 H24C 109.5 . . ?
C23 C25 H25A 109.5 . . ?
C23 C25 H25B 109.5 . . ?
H25A C25 H25B 109.5 . . ?
C23 C25 H25C 109.5 . . ?
H25A C25 H25C 109.5 . . ?
H25B C25 H25C 109.5 . . ?
C23 C26 H26A 109.5 . . ?
C23 C26 H26B 109.5 . . ?
H26A C26 H26B 109.5 . . ?
C23 C26 H26C 109.5 . . ?
H26A C26 H26C 109.5 . . ?
H26B C26 H26C 109.5 . . ?
C28 C27 Pd1 74.1(2) . . ?
C28 C27 H27A 121(3) . . ?
Pd1 C27 H27A 123(3) . . ?
C28 C27 H27B 118(2) . . ?
Pd1 C27 H27B 101(2) . . ?
H27A C27 H27B 113(3) . . ?
C29 C28 C27 120.1(3) . . ?
C29 C28 Pd1 77.3(2) . . ?
C27 C28 Pd1 66.97(19) . . ?
C29 C28 H28 117(2) . . ?
C27 C28 H28 120(2) . . ?
Pd1 C28 H28 111(2) . . ?
C28 C29 C30 123.7(3) . . ?
C28 C29 Pd1 67.12(19) . . ?
C30 C29 Pd1 122.1(3) . . ?
C28 C29 H29 121(2) . . ?
C30 C29 H29 114(2) . . ?
Pd1 C29 H29 93(2) . . ?
C29 C30 H30A 109.5 . . ?
C29 C30 H30B 109.5 . . ?
H30A C30 H30B 109.5 . . ?
C29 C30 H30C 109.5 . . ?
H30A C30 H30C 109.5 . . ?
H30B C30 H30C 109.5 . . ?
N6 C31 C32 117.5(3) . . ?
N6 C31 H31A 107.9 . . ?
C32 C31 H31A 107.9 . . ?
N6 C31 H31B 107.9 . . ?
C32 C31 H31B 107.9 . . ?
H31A C31 H31B 107.2 . . ?
C34 C32 C31 113.1(3) . . ?
C34 C32 C33 107.7(3) . . ?
C31 C32 C33 108.5(3) . . ?
C34 C32 H32 109.2 . . ?
C31 C32 H32 109.2 . . ?
C33 C32 H32 109.2 . . ?
C32 C33 H33A 109.5 . . ?
C32 C33 H33B 109.5 . . ?
H33A C33 H33B 109.5 . . ?
C32 C33 H33C 109.5 . . ?
H33A C33 H33C 109.5 . . ?
H33B C33 H33C 109.5 . . ?
C32 C34 H34A 109.5 . . ?
C32 C34 H34B 109.5 . . ?
H34A C34 H34B 109.5 . . ?
C32 C34 H34C 109.5 . . ?
H34A C34 H34C 109.5 . . ?
H34B C34 H34C 109.5 . . ?
N6 C35 C36 115.6(3) . . ?
N6 C35 H35A 108.4 . . ?
C36 C35 H35A 108.4 . . ?
N6 C35 H35B 108.4 . . ?
C36 C35 H35B 108.4 . . ?
H35A C35 H35B 107.4 . . ?
N9 C36 C35 113.0(3) . . ?
N9 C36 H36A 109.0 . . ?
C35 C36 H36A 109.0 . . ?
N9 C36 H36B 109.0 . . ?
C35 C36 H36B 109.0 . . ?
H36A C36 H36B 107.8 . . ?
N7 C37 C38 118.0(3) . . ?
N7 C37 H37A 107.8 . . ?
C38 C37 H37A 107.8 . . ?
N7 C37 H37B 107.8 . . ?
C38 C37 H37B 107.8 . . ?
H37A C37 H37B 107.1 . . ?
C39 C38 C37 115.4(3) . . ?
C39 C38 C40 109.8(3) . . ?
C37 C38 C40 107.9(3) . . ?
C39 C38 H38 107.9 . . ?
C37 C38 H38 107.9 . . ?
C40 C38 H38 107.9 . . ?
C38 C39 H39A 109.5 . . ?
C38 C39 H39B 109.5 . . ?
H39A C39 H39B 109.5 . . ?
C38 C39 H39C 109.5 . . ?
H39A C39 H39C 109.5 . . ?
H39B C39 H39C 109.5 . . ?
C38 C40 H40A 109.5 . . ?
C38 C40 H40B 109.5 . . ?
H40A C40 H40B 109.5 . . ?
C38 C40 H40C 109.5 . . ?
H40A C40 H40C 109.5 . . ?
H40B C40 H40C 109.5 . . ?
N7 C41 C42 115.9(3) . . ?
N7 C41 H41A 108.3 . . ?
C42 C41 H41A 108.3 . . ?
N7 C41 H41B 108.3 . . ?
C42 C41 H41B 108.3 . . ?
H41A C41 H41B 107.4 . . ?
N9 C42 C41 114.4(3) . . ?
N9 C42 H42A 108.7 . . ?
C41 C42 H42A 108.7 . . ?
N9 C42 H42B 108.7 . . ?
C41 C42 H42B 108.7 . . ?
H42A C42 H42B 107.6 . . ?
N8 C43 C44 117.6(2) . . ?
N8 C43 H43A 107.9 . . ?
C44 C43 H43A 107.9 . . ?
N8 C43 H43B 107.9 . . ?
C44 C43 H43B 107.9 . . ?
H43A C43 H43B 107.2 . . ?
C46 C44 C45 109.5(3) . . ?
C46 C44 C43 115.6(3) . . ?
C45 C44 C43 107.1(3) . . ?
C46 C44 H44 108.1 . . ?
C45 C44 H44 108.1 . . ?
C43 C44 H44 108.1 . . ?
C44 C45 H45A 109.5 . . ?
C44 C45 H45B 109.5 . . ?
H45A C45 H45B 109.5 . . ?
C44 C45 H45C 109.5 . . ?
H45A C45 H45C 109.5 . . ?
H45B C45 H45C 109.5 . . ?
C44 C46 H46A 109.5 . . ?
C44 C46 H46B 109.5 . . ?
H46A C46 H46B 109.5 . . ?
C44 C46 H46C 109.5 . . ?
H46A C46 H46C 109.5 . . ?
H46B C46 H46C 109.5 . . ?
N8 C47 C48 116.3(3) . . ?
N8 C47 H47A 108.2 . . ?
C48 C47 H47A 108.2 . . ?
N8 C47 H47B 108.2 . . ?
C48 C47 H47B 108.2 . . ?
H47A C47 H47B 107.4 . . ?
N9 C48 C47 114.5(3) . . ?
N9 C48 H48A 108.6 . . ?
C47 C48 H48A 108.6 . . ?
N9 C48 H48B 108.6 . . ?
C47 C48 H48B 108.6 . . ?
H48A C48 H48B 107.6 . . ?
C52 C49 C50 108.8(3) . . ?
C52 C49 C51 108.5(3) . . ?
C50 C49 C51 107.7(3) . . ?
C52 C49 P4 111.9(2) . . ?
C50 C49 P4 113.4(2) . . ?
C51 C49 P4 106.3(2) . . ?
C49 C50 H50A 109.5 . . ?
C49 C50 H50B 109.5 . . ?
H50A C50 H50B 109.5 . . ?
C49 C50 H50C 109.5 . . ?
H50A C50 H50C 109.5 . . ?
H50B C50 H50C 109.5 . . ?
C49 C51 H51A 109.5 . . ?
C49 C51 H51B 109.5 . . ?
H51A C51 H51B 109.5 . . ?
C49 C51 H51C 109.5 . . ?
H51A C51 H51C 109.5 . . ?
H51B C51 H51C 109.5 . . ?
C49 C52 H52A 109.5 . . ?
C49 C52 H52B 109.5 . . ?
H52A C52 H52B 109.5 . . ?
C49 C52 H52C 109.5 . . ?
H52A C52 H52C 109.5 . . ?
H52B C52 H52C 109.5 . . ?
C55 C53 C56 107.9(3) . . ?
C55 C53 C54 110.3(3) . . ?
C56 C53 C54 107.1(3) . . ?
C55 C53 P4 113.3(2) . . ?
C56 C53 P4 105.0(2) . . ?
C54 C53 P4 112.8(2) . . ?
C53 C54 H54A 109.5 . . ?
C53 C54 H54B 109.5 . . ?
H54A C54 H54B 109.5 . . ?
C53 C54 H54C 109.5 . . ?
H54A C54 H54C 109.5 . . ?
H54B C54 H54C 109.5 . . ?
C53 C55 H55A 109.5 . . ?
C53 C55 H55B 109.5 . . ?
H55A C55 H55B 109.5 . . ?
C53 C55 H55C 109.5 . . ?
H55A C55 H55C 109.5 . . ?
H55B C55 H55C 109.5 . . ?
C53 C56 H56A 109.5 . . ?
C53 C56 H56B 109.5 . . ?
H56A C56 H56B 109.5 . . ?
C53 C56 H56C 109.5 . . ?
H56A C56 H56C 109.5 . . ?
H56B C56 H56C 109.5 . . ?
C58 C57 Pd2 74.2(2) . . ?
C58 C57 H57A 120(2) . . ?
Pd2 C57 H57A 123(2) . . ?
C58 C57 H57B 113(2) . . ?
Pd2 C57 H57B 103(2) . . ?
H57A C57 H57B 115(3) . . ?
C59 C58 C57 119.6(3) . . ?
C59 C58 Pd2 77.4(2) . . ?
C57 C58 Pd2 67.28(19) . . ?
C59 C58 H58 119(2) . . ?
C57 C58 H58 119(2) . . ?
Pd2 C58 H58 110(2) . . ?
C58 C59 C60 125.4(3) . . ?
C58 C59 Pd2 67.09(19) . . ?
C60 C59 Pd2 122.3(3) . . ?
C58 C59 H59 122(2) . . ?
C60 C59 H59 112(2) . . ?
Pd2 C59 H59 89(2) . . ?
C59 C60 H60A 109.5 . . ?
C59 C60 H60B 109.5 . . ?
H60A C60 H60B 109.5 . . ?
C59 C60 H60C 109.5 . . ?
H60A C60 H60C 109.5 . . ?
H60B C60 H60C 109.5 . . ?
C1 N1 C5 115.2(2) . . ?
C1 N1 P1 118.5(2) . . ?
C5 N1 P1 122.48(19) . . ?
C11 N2 C7 116.6(2) . . ?
C11 N2 P1 120.9(2) . . ?
C7 N2 P1 119.41(19) . . ?
C13 N3 C17 114.2(2) . . ?
C13 N3 P1 122.90(19) . . ?
C17 N3 P1 122.0(2) . . ?
C18 N4 C12 119.3(3) . . ?
C18 N4 C6 119.8(3) . . ?
C12 N4 C6 119.2(3) . . ?
P1 N5 P2 163.75(18) . . ?
C35 N6 C31 118.0(2) . . ?
C35 N6 P3 121.65(19) . . ?
C31 N6 P3 118.05(19) . . ?
C41 N7 C37 115.1(2) . . ?
C41 N7 P3 121.9(2) . . ?
C37 N7 P3 119.20(19) . . ?
C43 N8 C47 115.0(2) . . ?
C43 N8 P3 119.68(19) . . ?
C47 N8 P3 122.37(19) . . ?
C42 N9 C36 120.1(3) . . ?
C42 N9 C48 119.4(3) . . ?
C36 N9 C48 118.9(3) . . ?
P3 N10 P4 162.35(18) . . ?
N5 P1 N3 110.11(13) . . ?
N5 P1 N2 113.03(13) . . ?
N3 P1 N2 105.85(12) . . ?
N5 P1 N1 113.35(13) . . ?
N3 P1 N1 106.68(12) . . ?
N2 P1 N1 107.36(12) . . ?
N5 P2 C23 104.56(14) . . ?
N5 P2 C19 104.68(13) . . ?
C23 P2 C19 108.34(14) . . ?
N5 P2 Pd1 118.87(9) . . ?
C23 P2 Pd1 110.46(11) . . ?
C19 P2 Pd1 109.38(10) . . ?
N10 P3 N8 113.55(13) . . ?
N10 P3 N6 112.84(12) . . ?
N8 P3 N6 107.15(12) . . ?
N10 P3 N7 109.55(13) . . ?
N8 P3 N7 107.05(12) . . ?
N6 P3 N7 106.30(12) . . ?
N10 P4 C53 103.85(13) . . ?
N10 P4 C49 104.50(13) . . ?
C53 P4 C49 108.44(14) . . ?
N10 P4 Pd2 118.96(9) . . ?
C53 P4 Pd2 111.91(10) . . ?
C49 P4 Pd2 108.57(10) . . ?

loop_
_geom_bond_atom_site_label_1
_geom_bond_atom_site_label_2
_geom_bond_distance
_geom_bond_site_symmetry_2
_geom_bond_publ_flag
Pd1 C27 2.077(4) . ?
Pd1 C28 2.170(3) . ?
Pd1 C29 2.298(3) . ?
Pd1 P2 2.3285(8) . ?
Pd1 Cl1 2.3760(11) . ?
Pd2 C57 2.082(3) . ?
Pd2 C58 2.172(3) . ?
Pd2 C59 2.301(3) . ?
Pd2 P4 2.3296(8) . ?
Pd2 Cl2 2.3714(10) . ?
C1 N1 1.472(4) . ?
C1 C2 1.531(4) . ?
C1 H1A 0.9900 . ?
C1 H1B 0.9900 . ?
C2 C4 1.522(5) . ?
C2 C3 1.527(4) . ?
C2 H2 1.0000 . ?
C3 H3A 0.9800 . ?
C3 H3B 0.9800 . ?
C3 H3C 0.9800 . ?
C4 H4A 0.9800 . ?
C4 H4B 0.9800 . ?
C4 H4C 0.9800 . ?
C5 N1 1.478(4) . ?
C5 C6 1.517(4) . ?
C5 H5A 0.9900 . ?
C5 H5B 0.9900 . ?
C6 N4 1.443(4) . ?
C6 H6A 0.9900 . ?
C6 H6B 0.9900 . ?
C7 N2 1.479(4) . ?
C7 C8 1.536(4) . ?
C7 H7A 0.9900 . ?
C7 H7B 0.9900 . ?
C8 C10 1.522(5) . ?
C8 C9 1.524(5) . ?
C8 H8 1.0000 . ?
C9 H9A 0.9800 . ?
C9 H9B 0.9800 . ?
C9 H9C 0.9800 . ?
C10 H10A 0.9800 . ?
C10 H10B 0.9800 . ?
C10 H10C 0.9800 . ?
C11 N2 1.473(4) . ?
C11 C12 1.521(4) . ?
C11 H11A 0.9900 . ?
C11 H11B 0.9900 . ?
C12 N4 1.443(4) . ?
C12 H12A 0.9900 . ?
C12 H12B 0.9900 . ?
C13 N3 1.471(4) . ?
C13 C14 1.531(4) . ?
C13 H13A 0.9900 . ?
C13 H13B 0.9900 . ?
C14 C15 1.520(5) . ?
C14 C16 1.524(5) . ?
C14 H14 1.0000 . ?
C15 H15A 0.9800 . ?
C15 H15B 0.9800 . ?
C15 H15C 0.9800 . ?
C16 H16A 0.9800 . ?
C16 H16B 0.9800 . ?
C16 H16C 0.9800 . ?
C17 N3 1.474(4) . ?
C17 C18 1.529(5) . ?
C17 H17A 0.9900 . ?
C17 H17B 0.9900 . ?
C18 N4 1.432(4) . ?
C18 H18A 0.9900 . ?
C18 H18B 0.9900 . ?
C19 C21 1.507(5) . ?
C19 C20 1.523(5) . ?
C19 C22 1.545(5) . ?
C19 P2 1.899(3) . ?
C20 H20A 0.9800 . ?
C20 H20B 0.9800 . ?
C20 H20C 0.9800 . ?
C21 H21A 0.9800 . ?
C21 H21B 0.9800 . ?
C21 H21C 0.9800 . ?
C22 H22A 0.9800 . ?
C22 H22B 0.9800 . ?
C22 H22C 0.9800 . ?
C23 C24 1.517(5) . ?
C23 C25 1.519(5) . ?
C23 C26 1.529(5) . ?
C23 P2 1.886(3) . ?
C24 H24A 0.9800 . ?
C24 H24B 0.9800 . ?
C24 H24C 0.9800 . ?
C25 H25A 0.9800 . ?
C25 H25B 0.9800 . ?
C25 H25C 0.9800 . ?
C26 H26A 0.9800 . ?
C26 H26B 0.9800 . ?
C26 H26C 0.9800 . ?
C27 C28 1.419(5) . ?
C27 H27A 0.87(4) . ?
C27 H27B 0.99(4) . ?
C28 C29 1.369(5) . ?
C28 H28 0.98(4) . ?
C29 C30 1.494(5) . ?
C29 H29 1.03(4) . ?
C30 H30A 0.9800 . ?
C30 H30B 0.9800 . ?
C30 H30C 0.9800 . ?
C31 N6 1.479(4) . ?
C31 C32 1.530(4) . ?
C31 H31A 0.9900 . ?
C31 H31B 0.9900 . ?
C32 C34 1.526(5) . ?
C32 C33 1.533(5) . ?
C32 H32 1.0000 . ?
C33 H33A 0.9800 . ?
C33 H33B 0.9800 . ?
C33 H33C 0.9800 . ?
C34 H34A 0.9800 . ?
C34 H34B 0.9800 . ?
C34 H34C 0.9800 . ?
C35 N6 1.474(4) . ?
C35 C36 1.525(4) . ?
C35 H35A 0.9900 . ?
C35 H35B 0.9900 . ?
C36 N9 1.446(4) . ?
C36 H36A 0.9900 . ?
C36 H36B 0.9900 . ?
C37 N7 1.479(4) . ?
C37 C38 1.516(5) . ?
C37 H37A 0.9900 . ?
C37 H37B 0.9900 . ?
C38 C39 1.514(5) . ?
C38 C40 1.532(5) . ?
C38 H38 1.0000 . ?
C39 H39A 0.9800 . ?
C39 H39B 0.9800 . ?
C39 H39C 0.9800 . ?
C40 H40A 0.9800 . ?
C40 H40B 0.9800 . ?
C40 H40C 0.9800 . ?
C41 N7 1.471(4) . ?
C41 C42 1.531(5) . ?
C41 H41A 0.9900 . ?
C41 H41B 0.9900 . ?
C42 N9 1.432(4) . ?
C42 H42A 0.9900 . ?
C42 H42B 0.9900 . ?
C43 N8 1.475(3) . ?
C43 C44 1.536(4) . ?
C43 H43A 0.9900 . ?
C43 H43B 0.9900 . ?
C44 C46 1.516(5) . ?
C44 C45 1.528(4) . ?
C44 H44 1.0000 . ?
C45 H45A 0.9800 . ?
C45 H45B 0.9800 . ?
C45 H45C 0.9800 . ?
C46 H46A 0.9800 . ?
C46 H46B 0.9800 . ?
C46 H46C 0.9800 . ?
C47 N8 1.477(4) . ?
C47 C48 1.517(4) . ?
C47 H47A 0.9900 . ?
C47 H47B 0.9900 . ?
C48 N9 1.446(4) . ?
C48 H48A 0.9900 . ?
C48 H48B 0.9900 . ?
C49 C52 1.519(4) . ?
C49 C50 1.535(4) . ?
C49 C51 1.537(4) . ?
C49 P4 1.903(3) . ?
C50 H50A 0.9800 . ?
C50 H50B 0.9800 . ?
C50 H50C 0.9800 . ?
C51 H51A 0.9800 . ?
C51 H51B 0.9800 . ?
C51 H51C 0.9800 . ?
C52 H52A 0.9800 . ?
C52 H52B 0.9800 . ?
C52 H52C 0.9800 . ?
C53 C55 1.519(5) . ?
C53 C56 1.533(4) . ?
C53 C54 1.541(4) . ?
C53 P4 1.894(3) . ?
C54 H54A 0.9800 . ?
C54 H54B 0.9800 . ?
C54 H54C 0.9800 . ?
C55 H55A 0.9800 . ?
C55 H55B 0.9800 . ?
C55 H55C 0.9800 . ?
C56 H56A 0.9800 . ?
C56 H56B 0.9800 . ?
C56 H56C 0.9800 . ?
C57 C58 1.405(5) . ?
C57 H57A 0.90(4) . ?
C57 H57B 0.90(4) . ?
C58 C59 1.370(5) . ?
C58 H58 0.94(4) . ?
C59 C60 1.488(5) . ?
C59 H59 1.01(4) . ?
C60 H60A 0.9800 . ?
C60 H60B 0.9800 . ?
C60 H60C 0.9800 . ?
N1 P1 1.677(2) . ?
N2 P1 1.667(2) . ?
N3 P1 1.664(2) . ?
N5 P1 1.539(2) . ?
N5 P2 1.623(2) . ?
N6 P3 1.669(2) . ?
N7 P3 1.670(2) . ?
N8 P3 1.668(2) . ?
N10 P3 1.534(2) . ?
N10 P4 1.630(2) . ?
